data_4321492
loop_
_publ_author_name
'Barbara Sieklucka'
'Janusz Szklarzewicz'
'Terence J. Kemp'
'William Errington'

_publ_section_title
;
 X-ray Evidence of CN Bridging in Bimetallic Complexes Based on [M(CN)8]4-
 (M = Mo, W). The Crystal Structure of
 {[Mn(bpy)2]2(\m-NC)2[Mo(CN)6]2(\m-CN)2[Mn(bpy)2]2}.8H2O
;
_journal_name_full 'Inorganic Chemistry'
_journal_page_first 5156
_journal_page_last 5158
_journal_paper_doi 10.1021/ic0000404
_journal_volume 39
_journal_year 2000
_chemical_formula_sum 'C48 H40 Mn2 Mo N16 O4'
_chemical_formula_weight 1110.78
_chemical_name_systematic
; 
 ? 
;
_space_group_IT_number 14
_symmetry_cell_setting monoclinic
_symmetry_space_group_name_Hall '-P 2yn'
_symmetry_space_group_name_H-M 'P 1 21/n 1'
_atom_sites_solution_hydrogens geom
_atom_sites_solution_primary direct
_atom_sites_solution_secondary difmap
_audit_creation_method SHELXL-97
_cell_angle_alpha 90.00
_cell_angle_beta 91.710(3)
_cell_angle_gamma 90.00
_cell_formula_units_Z 4
_cell_length_a 13.9804(10)
_cell_length_b 22.8924(12)
_cell_length_c 15.5757(12)
_cell_measurement_reflns_used 5783
_cell_measurement_temperature 180(2)
_cell_measurement_theta_max 25.00
_cell_measurement_theta_min 1.58
_cell_volume 4982.7(6)
_computing_cell_refinement 'SAINT (Siemens, 1995)'
_computing_data_collection 'SMART (Siemens, 1994)'
_computing_data_reduction SAINT
_computing_structure_refinement 'SHELXL-97 (Sheldrick, 1997)'
_computing_structure_solution 'SHELXS-97 (Sheldrick, 1997)'
_diffrn_ambient_temperature 180(2)
_diffrn_measured_fraction_theta_full 0.998
_diffrn_measured_fraction_theta_max 0.998
_diffrn_measurement_device_type ' Siemens SMART CCD area-detector diffractometer'
_diffrn_measurement_method '\w scans'
_diffrn_radiation_monochromator graphite
_diffrn_radiation_source 'normal-focus sealed tube'
_diffrn_radiation_type MoK\a
_diffrn_radiation_wavelength 0.71073
_diffrn_reflns_av_R_equivalents 0.0846
_diffrn_reflns_av_sigmaI/netI 0.1016
_diffrn_reflns_limit_h_max 16
_diffrn_reflns_limit_h_min -15
_diffrn_reflns_limit_k_max 27
_diffrn_reflns_limit_k_min -22
_diffrn_reflns_limit_l_max 15
_diffrn_reflns_limit_l_min -18
_diffrn_reflns_number 25498
_diffrn_reflns_theta_full 25.00
_diffrn_reflns_theta_max 25.00
_diffrn_reflns_theta_min 1.58
_diffrn_standards_decay_% 0
_exptl_absorpt_coefficient_mu 0.808
_exptl_absorpt_correction_T_max 0.9382
_exptl_absorpt_correction_T_min 0.8552
_exptl_absorpt_correction_type multi-scan
_exptl_absorpt_process_details 'SADABS (Sheldrick, 1996)'
_exptl_crystal_colour yellow
_exptl_crystal_density_diffrn 1.481
_exptl_crystal_density_method 'not measured'
_exptl_crystal_description plate
_exptl_crystal_F_000 2256
_exptl_crystal_size_max 0.40
_exptl_crystal_size_mid 0.12
_exptl_crystal_size_min 0.08
_refine_diff_density_max 1.633
_refine_diff_density_min -0.884
_refine_diff_density_rms 0.115
_refine_ls_extinction_method none
_refine_ls_goodness_of_fit_ref 1.037
_refine_ls_hydrogen_treatment constr
_refine_ls_matrix_type full
_refine_ls_number_parameters 640
_refine_ls_number_reflns 8761
_refine_ls_number_restraints 0
_refine_ls_restrained_S_all 1.037
_refine_ls_R_factor_all 0.1257
_refine_ls_R_factor_gt 0.0644
_refine_ls_shift/su_max 0.000
_refine_ls_shift/su_mean 0.000
_refine_ls_structure_factor_coef Fsqd
_refine_ls_weighting_details 'calc w=1/[\s^2^(Fo^2^)+(0.0612P)^2^+16.0723P] where P=(Fo^2^+2Fc^2^)/3'
_refine_ls_weighting_scheme calc
_refine_ls_wR_factor_gt 0.1333
_refine_ls_wR_factor_ref 0.1635
_reflns_number_gt 5426
_reflns_number_total 8761
_reflns_threshold_expression >2sigma(I)
_cod_data_source_file ic0000404.cif
_cod_data_source_block barb2
_cod_depositor_comments
;
The following automatic conversions were performed:

'_exptl_absorpt_correction_type' value 'multi-scans' was replaced
with the value 'multi-scan' as specified in the replacement file
'src/cod-tools/trunk/data/replacement-values/replacement_values.lst'.

Automatic conversion script
Id: cif_fix_values 5376 2017-05-30 11:51:03Z andrius 
;
_cod_database_code 4321492

loop_
_symmetry_equiv_pos_as_xyz
'x, y, z'
'-x+1/2, y+1/2, -z+1/2'
'-x, -y, -z'
'x-1/2, -y-1/2, z-1/2'

loop_
_atom_site_label
_atom_site_type_symbol
_atom_site_fract_x
_atom_site_fract_y
_atom_site_fract_z
_atom_site_U_iso_or_equiv
_atom_site_adp_type
_atom_site_occupancy
_atom_site_symmetry_multiplicity
_atom_site_calc_flag
_atom_site_refinement_flags
_atom_site_disorder_assembly
_atom_site_disorder_group
Mo1 Mo 0.08111(4) 0.11072(3) 0.61390(4) 0.02477(17) Uani 1 1 d . . .
Mn2 Mn -0.27206(7) 0.08246(4) 0.45314(6) 0.0245(3) Uani 1 1 d . . .
Mn3 Mn -0.06881(7) -0.09259(4) 0.72749(6) 0.0269(3) Uani 1 1 d . . .
O1 O 0.3842(4) 0.0803(3) 0.8927(4) 0.0697(18) Uani 1 1 d . . .
O2 O 0.0172(4) 0.3637(3) 0.5013(4) 0.0697(18) Uani 1 1 d . . .
O3 O 0.6948(5) 0.1998(4) 0.9399(4) 0.102(3) Uani 1 1 d . . .
O4 O 0.5302(5) 0.0296(3) 0.0880(6) 0.105(3) Uani 1 1 d . . .
N11 N 0.0057(4) -0.0126(3) 0.7001(4) 0.0356(15) Uani 1 1 d . . .
N12 N -0.1373(4) 0.0976(2) 0.5236(3) 0.0326(14) Uani 1 1 d . . .
N13 N 0.2349(4) 0.0070(2) 0.5687(3) 0.0306(13) Uani 1 1 d . . .
N14 N 0.2190(5) 0.0991(3) 0.7891(4) 0.0477(17) Uani 1 1 d . . .
N15 N 0.2757(5) 0.1858(3) 0.5654(5) 0.060(2) Uani 1 1 d . . .
N16 N -0.0664(5) 0.1474(3) 0.7675(4) 0.0438(16) Uani 1 1 d . . .
N17 N 0.1091(4) 0.1017(3) 0.4048(4) 0.0365(15) Uani 1 1 d . . .
N18 N 0.0260(5) 0.2485(3) 0.5689(4) 0.0440(16) Uani 1 1 d . . .
N21 N -0.4331(4) 0.0654(2) 0.4194(4) 0.0320(14) Uani 1 1 d . . .
N22 N -0.3571(4) 0.0909(2) 0.5747(3) 0.0331(14) Uani 1 1 d . . .
N23 N -0.2581(4) 0.1016(3) 0.3099(4) 0.0330(14) Uani 1 1 d . . .
N24 N -0.3020(4) 0.1787(2) 0.4291(4) 0.0334(14) Uani 1 1 d . . .
N31 N -0.0030(4) -0.1142(3) 0.8610(3) 0.0338(14) Uani 1 1 d . . .
N32 N 0.0310(4) -0.1704(2) 0.7132(4) 0.0307(13) Uani 1 1 d . . .
N33 N -0.1895(4) -0.1545(3) 0.7610(4) 0.0334(14) Uani 1 1 d . . .
N34 N -0.1822(4) -0.0407(2) 0.7978(3) 0.0310(14) Uani 1 1 d . . .
C11 C 0.0308(5) 0.0294(3) 0.6669(4) 0.0272(16) Uani 1 1 d . . .
C12 C -0.0614(5) 0.1013(3) 0.5554(4) 0.0277(15) Uani 1 1 d . . .
C13 C 0.1825(5) 0.0435(3) 0.5848(4) 0.0283(16) Uani 1 1 d . . .
C14 C 0.1686(5) 0.1059(3) 0.7300(4) 0.0345(17) Uani 1 1 d . . .
C15 C 0.2097(6) 0.1598(3) 0.5869(5) 0.0413(19) Uani 1 1 d . . .
C16 C -0.0123(5) 0.1367(3) 0.7143(5) 0.0323(17) Uani 1 1 d . . .
C17 C 0.0963(5) 0.1051(3) 0.4773(5) 0.0318(17) Uani 1 1 d . . .
C18 C 0.0454(5) 0.2004(3) 0.5862(4) 0.0311(16) Uani 1 1 d . . .
C201 C -0.4679(5) 0.0498(3) 0.3418(5) 0.045(2) Uani 1 1 d . . .
H20A H -0.4239 0.0392 0.2992 0.054 Uiso 1 1 calc R . .
C202 C -0.5634(6) 0.0483(4) 0.3204(6) 0.055(2) Uani 1 1 d . . .
H20B H -0.5849 0.0378 0.2641 0.067 Uiso 1 1 calc R . .
C203 C -0.6269(6) 0.0622(4) 0.3813(7) 0.066(3) Uani 1 1 d . . .
H20C H -0.6937 0.0614 0.3681 0.079 Uiso 1 1 calc R . .
C204 C -0.5939(6) 0.0777(4) 0.4629(6) 0.053(2) Uani 1 1 d . . .
H20D H -0.6376 0.0881 0.5059 0.064 Uiso 1 1 calc R . .
C205 C -0.4953(5) 0.0779(3) 0.4809(5) 0.0339(17) Uani 1 1 d . . .
C206 C -0.4536(5) 0.0911(3) 0.5666(5) 0.0384(19) Uani 1 1 d . . .
C207 C -0.5097(6) 0.1026(4) 0.6375(6) 0.063(3) Uani 1 1 d . . .
H20E H -0.5775 0.1030 0.6313 0.075 Uiso 1 1 calc R . .
C208 C -0.4666(8) 0.1132(4) 0.7160(5) 0.073(3) Uani 1 1 d . . .
H20F H -0.5041 0.1205 0.7647 0.088 Uiso 1 1 calc R . .
C209 C -0.3680(7) 0.1134(4) 0.7234(5) 0.066(3) Uani 1 1 d . . .
H20G H -0.3368 0.1210 0.7773 0.080 Uiso 1 1 calc R . .
C210 C -0.3155(6) 0.1023(3) 0.6522(4) 0.045(2) Uani 1 1 d . . .
H21H H -0.2476 0.1026 0.6577 0.054 Uiso 1 1 calc R . .
C211 C -0.2307(5) 0.0617(3) 0.2523(5) 0.0381(18) Uani 1 1 d . . .
H21A H -0.2044 0.0260 0.2732 0.046 Uiso 1 1 calc R . .
C212 C -0.2387(5) 0.0697(4) 0.1649(5) 0.045(2) Uani 1 1 d . . .
H21B H -0.2172 0.0408 0.1262 0.054 Uiso 1 1 calc R . .
C213 C -0.2785(6) 0.1205(4) 0.1357(5) 0.050(2) Uani 1 1 d . . .
H21C H -0.2861 0.1271 0.0757 0.060 Uiso 1 1 calc R . .
C214 C -0.3078(5) 0.1623(4) 0.1923(5) 0.049(2) Uani 1 1 d . . .
H21D H -0.3358 0.1977 0.1720 0.058 Uiso 1 1 calc R . .
C215 C -0.2956(5) 0.1519(3) 0.2806(4) 0.0311(17) Uani 1 1 d . . .
C216 C -0.3196(5) 0.1950(3) 0.3466(4) 0.0348(17) Uani 1 1 d . . .
C217 C -0.3555(6) 0.2501(4) 0.3273(6) 0.053(2) Uani 1 1 d . . .
H21E H -0.3715 0.2604 0.2696 0.063 Uiso 1 1 calc R . .
C218 C -0.3676(7) 0.2894(4) 0.3923(6) 0.065(3) Uani 1 1 d . . .
H21F H -0.3916 0.3274 0.3796 0.077 Uiso 1 1 calc R . .
C219 C -0.3451(6) 0.2741(4) 0.4756(5) 0.055(2) Uani 1 1 d . . .
H21G H -0.3514 0.3013 0.5212 0.066 Uiso 1 1 calc R . .
C220 C -0.3130(6) 0.2182(3) 0.4913(5) 0.046(2) Uani 1 1 d . . .
H22A H -0.2980 0.2071 0.5489 0.055 Uiso 1 1 calc R . .
C301 C -0.0159(5) -0.0838(3) 0.9331(5) 0.0424(19) Uani 1 1 d . . .
H30A H -0.0495 -0.0478 0.9292 0.051 Uiso 1 1 calc R . .
C302 C 0.0176(6) -0.1024(4) 1.0136(5) 0.051(2) Uani 1 1 d . . .
H30B H 0.0070 -0.0797 1.0635 0.061 Uiso 1 1 calc R . .
C303 C 0.0662(6) -0.1544(4) 1.0190(5) 0.052(2) Uani 1 1 d . . .
H30C H 0.0903 -0.1683 1.0729 0.062 Uiso 1 1 calc R . .
C304 C 0.0795(6) -0.1860(4) 0.9460(5) 0.047(2) Uani 1 1 d . . .
H30D H 0.1128 -0.2222 0.9491 0.057 Uiso 1 1 calc R . .
C305 C 0.0445(5) -0.1654(3) 0.8675(5) 0.0357(18) Uani 1 1 d . . .
C306 C 0.0606(5) -0.1968(3) 0.7866(5) 0.0351(17) Uani 1 1 d . . .
C307 C 0.1062(6) -0.2511(3) 0.7840(6) 0.050(2) Uani 1 1 d . . .
H30E H 0.1247 -0.2703 0.8360 0.060 Uiso 1 1 calc R . .
C308 C 0.1241(6) -0.2766(4) 0.7069(6) 0.051(2) Uani 1 1 d . . .
H30F H 0.1563 -0.3131 0.7050 0.061 Uiso 1 1 calc R . .
C309 C 0.0955(5) -0.2495(3) 0.6329(5) 0.045(2) Uani 1 1 d . . .
H30G H 0.1073 -0.2665 0.5786 0.053 Uiso 1 1 calc R . .
C310 C 0.0484(5) -0.1960(3) 0.6388(5) 0.0400(19) Uani 1 1 d . . .
H31A H 0.0279 -0.1770 0.5873 0.048 Uiso 1 1 calc R . .
C311 C -0.2008(6) -0.2076(4) 0.7285(5) 0.050(2) Uani 1 1 d . . .
H31B H -0.1533 -0.2216 0.6912 0.060 Uiso 1 1 calc R . .
C312 C -0.2777(7) -0.2444(4) 0.7451(6) 0.067(3) Uani 1 1 d . . .
H31C H -0.2835 -0.2821 0.7199 0.080 Uiso 1 1 calc R . .
C313 C -0.3434(7) -0.2235(4) 0.7990(6) 0.073(3) Uani 1 1 d . . .
H31D H -0.3972 -0.2469 0.8121 0.088 Uiso 1 1 calc R . .
C314 C -0.3339(6) -0.1688(4) 0.8355(5) 0.061(3) Uani 1 1 d . . .
H31E H -0.3794 -0.1547 0.8747 0.074 Uiso 1 1 calc R . .
C315 C -0.2560(5) -0.1348(3) 0.8134(4) 0.0364(18) Uani 1 1 d . . .
C316 C -0.2449(5) -0.0731(3) 0.8419(4) 0.0376(18) Uani 1 1 d . . .
C317 C -0.2952(6) -0.0494(4) 0.9098(5) 0.058(2) Uani 1 1 d . . .
H31F H -0.3363 -0.0731 0.9424 0.069 Uiso 1 1 calc R . .
C318 C -0.2843(6) 0.0086(4) 0.9283(6) 0.063(3) Uani 1 1 d . . .
H318 H -0.3192 0.0252 0.9736 0.075 Uiso 1 1 calc R . .
C319 C -0.2237(6) 0.0434(4) 0.8826(5) 0.052(2) Uani 1 1 d . . .
H31G H -0.2161 0.0839 0.8947 0.062 Uiso 1 1 calc R . .
C320 C -0.1741(5) 0.0158(3) 0.8176(5) 0.0403(19) Uani 1 1 d . . .
H32A H -0.1317 0.0389 0.7852 0.048 Uiso 1 1 calc R . .

loop_
_atom_site_aniso_label
_atom_site_aniso_U_11
_atom_site_aniso_U_22
_atom_site_aniso_U_33
_atom_site_aniso_U_23
_atom_site_aniso_U_13
_atom_site_aniso_U_12
Mo1 0.0196(3) 0.0306(3) 0.0239(3) 0.0005(3) -0.0030(2) 0.0018(3)
Mn2 0.0171(5) 0.0325(6) 0.0239(5) 0.0012(4) -0.0025(4) 0.0026(4)
Mn3 0.0262(6) 0.0308(6) 0.0238(5) 0.0015(4) 0.0021(4) -0.0003(4)
O1 0.060(4) 0.087(5) 0.061(4) 0.013(3) -0.017(3) -0.001(3)
O2 0.069(4) 0.062(4) 0.077(4) 0.009(3) -0.012(3) -0.007(3)
O3 0.084(5) 0.151(7) 0.071(5) 0.041(5) 0.011(4) 0.032(5)
O4 0.064(5) 0.083(5) 0.165(8) 0.024(5) -0.021(5) 0.007(4)
N11 0.024(3) 0.031(4) 0.052(4) 0.001(3) -0.002(3) 0.002(3)
N12 0.021(3) 0.049(4) 0.027(3) 0.008(3) -0.006(3) -0.004(3)
N13 0.027(3) 0.035(4) 0.030(3) 0.003(3) -0.001(3) 0.009(3)
N14 0.044(4) 0.051(4) 0.047(4) -0.002(3) -0.018(3) 0.004(3)
N15 0.044(5) 0.060(5) 0.077(5) -0.010(4) 0.007(4) -0.020(4)
N16 0.045(4) 0.055(4) 0.031(4) 0.004(3) 0.003(3) 0.010(3)
N17 0.042(4) 0.050(4) 0.018(3) -0.002(3) 0.005(3) 0.001(3)
N18 0.042(4) 0.038(4) 0.052(4) 0.000(3) 0.000(3) 0.000(3)
N21 0.021(3) 0.037(4) 0.038(4) 0.007(3) -0.003(3) 0.000(3)
N22 0.031(3) 0.040(4) 0.028(3) 0.004(3) 0.009(3) 0.006(3)
N23 0.017(3) 0.048(4) 0.034(3) 0.006(3) -0.005(3) 0.003(3)
N24 0.034(4) 0.031(3) 0.036(4) 0.006(3) -0.001(3) 0.004(3)
N31 0.032(3) 0.039(4) 0.030(3) -0.001(3) -0.005(3) -0.001(3)
N32 0.027(3) 0.033(3) 0.032(3) 0.001(3) 0.003(3) 0.001(3)
N33 0.030(4) 0.037(4) 0.033(3) -0.007(3) 0.005(3) -0.010(3)
N34 0.026(3) 0.032(4) 0.034(3) 0.001(3) -0.002(3) 0.001(3)
C11 0.022(4) 0.027(4) 0.033(4) -0.003(3) 0.001(3) 0.002(3)
C12 0.029(4) 0.030(4) 0.025(3) 0.002(3) 0.001(3) 0.000(3)
C13 0.021(4) 0.033(4) 0.031(4) 0.003(3) 0.000(3) -0.002(3)
C14 0.029(4) 0.038(4) 0.036(4) 0.000(3) -0.005(3) 0.006(3)
C15 0.032(5) 0.048(5) 0.044(5) -0.009(4) -0.001(4) -0.002(4)
C16 0.024(4) 0.030(4) 0.041(5) 0.015(3) -0.014(4) -0.003(3)
C17 0.023(4) 0.034(4) 0.038(5) 0.002(3) -0.001(3) 0.002(3)
C18 0.036(4) 0.035(4) 0.023(4) 0.000(3) 0.004(3) 0.004(3)
C201 0.030(4) 0.054(5) 0.050(5) 0.000(4) 0.000(4) -0.005(4)
C202 0.028(5) 0.068(6) 0.069(6) 0.008(5) -0.018(5) -0.006(4)
C203 0.024(5) 0.081(7) 0.092(8) 0.014(6) -0.009(5) -0.004(5)
C204 0.028(5) 0.064(6) 0.068(6) 0.009(5) 0.018(4) 0.007(4)
C205 0.024(4) 0.034(4) 0.044(4) 0.013(3) 0.012(3) 0.007(3)
C206 0.037(5) 0.038(4) 0.041(4) 0.011(3) 0.017(4) 0.017(3)
C207 0.044(5) 0.088(7) 0.057(6) 0.013(5) 0.027(5) 0.021(5)
C208 0.087(8) 0.101(8) 0.034(5) 0.004(5) 0.032(5) 0.047(7)
C209 0.074(7) 0.090(7) 0.035(5) 0.008(5) 0.003(5) 0.029(6)
C210 0.051(5) 0.057(5) 0.028(4) 0.003(4) 0.004(4) 0.008(4)
C211 0.024(4) 0.054(5) 0.036(4) 0.002(4) -0.003(3) 0.001(4)
C212 0.039(5) 0.065(6) 0.030(4) -0.001(4) -0.005(4) -0.003(4)
C213 0.054(6) 0.069(6) 0.027(4) 0.004(4) 0.004(4) -0.007(5)
C214 0.041(5) 0.061(6) 0.043(5) 0.018(4) -0.008(4) 0.006(4)
C215 0.019(4) 0.044(5) 0.030(4) 0.012(3) -0.002(3) -0.001(3)
C216 0.025(4) 0.043(5) 0.036(4) 0.015(4) -0.001(3) -0.001(3)
C217 0.056(6) 0.052(5) 0.051(5) 0.019(4) 0.010(4) 0.018(4)
C218 0.073(7) 0.047(6) 0.075(7) 0.023(5) 0.017(5) 0.029(5)
C219 0.073(6) 0.042(5) 0.051(5) 0.003(4) 0.022(5) 0.009(5)
C220 0.055(5) 0.038(5) 0.045(5) 0.004(4) 0.005(4) 0.009(4)
C301 0.043(5) 0.047(5) 0.036(5) -0.005(4) -0.002(4) -0.004(4)
C302 0.052(5) 0.065(6) 0.035(5) -0.004(4) -0.005(4) -0.013(5)
C303 0.044(5) 0.072(6) 0.039(5) 0.018(4) -0.008(4) 0.000(5)
C304 0.043(5) 0.056(6) 0.042(5) 0.015(4) -0.002(4) 0.004(4)
C305 0.030(4) 0.041(5) 0.036(4) 0.010(4) 0.001(3) -0.007(3)
C306 0.022(4) 0.042(5) 0.041(5) 0.006(4) -0.001(3) -0.001(3)
C307 0.048(5) 0.044(5) 0.058(6) 0.010(4) -0.008(4) 0.010(4)
C308 0.041(5) 0.039(5) 0.072(6) -0.002(5) -0.003(5) 0.006(4)
C309 0.038(5) 0.038(5) 0.058(5) -0.011(4) 0.011(4) 0.003(4)
C310 0.034(4) 0.045(5) 0.041(5) 0.004(4) 0.000(3) 0.005(4)
C311 0.046(5) 0.059(6) 0.047(5) -0.008(4) 0.016(4) -0.019(4)
C312 0.062(6) 0.058(6) 0.081(7) -0.015(5) 0.024(6) -0.018(5)
C313 0.063(7) 0.076(7) 0.081(7) -0.012(6) 0.031(6) -0.031(6)
C314 0.054(6) 0.072(7) 0.060(6) -0.015(5) 0.029(5) -0.024(5)
C315 0.035(4) 0.043(4) 0.032(4) 0.006(3) 0.005(3) -0.009(4)
C316 0.031(4) 0.053(5) 0.029(4) 0.001(4) 0.005(3) -0.002(4)
C317 0.053(6) 0.076(7) 0.046(5) -0.013(5) 0.021(4) -0.012(5)
C318 0.047(6) 0.084(7) 0.058(6) -0.042(5) 0.019(4) -0.003(5)
C319 0.038(5) 0.059(6) 0.058(6) -0.016(5) -0.005(4) 0.005(4)
C320 0.032(4) 0.048(5) 0.041(5) 0.001(4) 0.006(3) 0.002(4)

loop_
_atom_type_symbol
_atom_type_description
_atom_type_scat_dispersion_real
_atom_type_scat_dispersion_imag
_atom_type_scat_source
C C 0.0033 0.0016 'International Tables Vol C Tables 4.2.6.8 and 6.1.1.4'
H H 0.0000 0.0000 'International Tables Vol C Tables 4.2.6.8 and 6.1.1.4'
N N 0.0061 0.0033 'International Tables Vol C Tables 4.2.6.8 and 6.1.1.4'
O O 0.0106 0.0060 'International Tables Vol C Tables 4.2.6.8 and 6.1.1.4'
Mn Mn 0.3368 0.7283 'International Tables Vol C Tables 4.2.6.8 and 6.1.1.4'
Mo Mo -1.6832 0.6857 'International Tables Vol C Tables 4.2.6.8 and 6.1.1.4'

loop_
_geom_angle_atom_site_label_1
_geom_angle_atom_site_label_2
_geom_angle_atom_site_label_3
_geom_angle
_geom_angle_site_symmetry_1
_geom_angle_site_symmetry_3
_geom_angle_publ_flag
C13 Mo1 C17 70.3(2) . . ?
C13 Mo1 C16 140.3(2) . . ?
C17 Mo1 C16 144.8(2) . . ?
C13 Mo1 C18 142.2(3) . . ?
C17 Mo1 C18 83.6(2) . . ?
C16 Mo1 C18 74.9(2) . . ?
C13 Mo1 C14 77.3(3) . . ?
C17 Mo1 C14 139.2(3) . . ?
C16 Mo1 C14 75.3(2) . . ?
C18 Mo1 C14 109.8(3) . . ?
C13 Mo1 C11 71.9(2) . . ?
C17 Mo1 C11 111.7(3) . . ?
C16 Mo1 C11 75.5(2) . . ?
C18 Mo1 C11 145.2(3) . . ?
C14 Mo1 C11 79.6(3) . . ?
C13 Mo1 C15 77.0(3) . . ?
C17 Mo1 C15 74.5(3) . . ?
C16 Mo1 C15 121.4(3) . . ?
C18 Mo1 C15 69.9(3) . . ?
C14 Mo1 C15 74.7(3) . . ?
C11 Mo1 C15 143.1(3) . . ?
C13 Mo1 C12 116.2(2) . . ?
C17 Mo1 C12 72.3(2) . . ?
C16 Mo1 C12 76.3(2) . . ?
C18 Mo1 C12 78.8(3) . . ?
C14 Mo1 C12 146.7(3) . . ?
C11 Mo1 C12 76.7(2) . . ?
C15 Mo1 C12 136.3(3) . . ?
N13 Mn2 N12 91.2(2) 3_556 . ?
N13 Mn2 N24 160.9(2) 3_556 . ?
N12 Mn2 N24 94.6(2) . . ?
N13 Mn2 N22 110.5(2) 3_556 . ?
N12 Mn2 N22 91.9(2) . . ?
N24 Mn2 N22 87.5(2) . . ?
N13 Mn2 N23 90.0(2) 3_556 . ?
N12 Mn2 N23 111.3(2) . . ?
N24 Mn2 N23 71.0(2) . . ?
N22 Mn2 N23 149.0(2) . . ?
N13 Mn2 N21 92.4(2) 3_556 . ?
N12 Mn2 N21 162.8(2) . . ?
N24 Mn2 N21 87.3(2) . . ?
N22 Mn2 N21 71.1(2) . . ?
N23 Mn2 N21 85.52(19) . . ?
N17 Mn3 N11 90.4(2) 3_556 . ?
N17 Mn3 N33 89.1(2) 3_556 . ?
N11 Mn3 N33 160.1(2) . . ?
N17 Mn3 N32 88.5(2) 3_556 . ?
N11 Mn3 N32 110.1(2) . . ?
N33 Mn3 N32 89.8(2) . . ?
N17 Mn3 N34 110.3(2) 3_556 . ?
N11 Mn3 N34 90.0(2) . . ?
N33 Mn3 N34 71.6(2) . . ?
N32 Mn3 N34 152.7(2) . . ?
N17 Mn3 N31 160.0(2) 3_556 . ?
N11 Mn3 N31 100.3(2) . . ?
N33 Mn3 N31 86.5(2) . . ?
N32 Mn3 N31 72.0(2) . . ?
N34 Mn3 N31 86.7(2) . . ?
C11 N11 Mn3 162.5(6) . . ?
C12 N12 Mn2 172.8(6) . . ?
C13 N13 Mn2 153.3(6) . 3_556 ?
C17 N17 Mn3 155.7(6) . 3_556 ?
C201 N21 C205 118.3(6) . . ?
C201 N21 Mn2 124.9(5) . . ?
C205 N21 Mn2 116.5(5) . . ?
C210 N22 C206 119.0(6) . . ?
C210 N22 Mn2 122.6(5) . . ?
C206 N22 Mn2 117.9(4) . . ?
C215 N23 C211 118.3(6) . . ?
C215 N23 Mn2 116.9(5) . . ?
C211 N23 Mn2 123.7(5) . . ?
C220 N24 C216 118.7(6) . . ?
C220 N24 Mn2 124.1(5) . . ?
C216 N24 Mn2 116.8(5) . . ?
C301 N31 C305 117.8(6) . . ?
C301 N31 Mn3 125.9(5) . . ?
C305 N31 Mn3 115.9(4) . . ?
C310 N32 C306 118.8(6) . . ?
C310 N32 Mn3 124.0(5) . . ?
C306 N32 Mn3 116.2(4) . . ?
C311 N33 C315 117.9(6) . . ?
C311 N33 Mn3 124.4(5) . . ?
C315 N33 Mn3 117.6(5) . . ?
C320 N34 C316 117.8(6) . . ?
C320 N34 Mn3 124.0(5) . . ?
C316 N34 Mn3 115.4(5) . . ?
N11 C11 Mo1 175.7(6) . . ?
N12 C12 Mo1 178.4(6) . . ?
N13 C13 Mo1 178.6(6) . . ?
N14 C14 Mo1 174.1(6) . . ?
N15 C15 Mo1 174.3(7) . . ?
N16 C16 Mo1 175.5(6) . . ?
N17 C17 Mo1 176.7(6) . . ?
N18 C18 Mo1 178.2(6) . . ?
N21 C201 C202 123.6(8) . . ?
C203 C202 C201 118.6(8) . . ?
C202 C203 C204 119.6(8) . . ?
C203 C204 C205 118.9(8) . . ?
N21 C205 C204 120.8(7) . . ?
N21 C205 C206 116.3(6) . . ?
C204 C205 C206 122.9(7) . . ?
N22 C206 C207 120.6(7) . . ?
N22 C206 C205 116.8(6) . . ?
C207 C206 C205 122.6(7) . . ?
C208 C207 C206 119.8(8) . . ?
C207 C208 C209 119.2(8) . . ?
C210 C209 C208 119.3(8) . . ?
N22 C210 C209 122.1(8) . . ?
N23 C211 C212 123.6(7) . . ?
C213 C212 C211 117.7(8) . . ?
C212 C213 C214 120.5(7) . . ?
C213 C214 C215 118.9(7) . . ?
N23 C215 C214 121.0(7) . . ?
N23 C215 C216 115.8(6) . . ?
C214 C215 C216 123.3(7) . . ?
N24 C216 C217 120.7(7) . . ?
N24 C216 C215 116.0(6) . . ?
C217 C216 C215 123.2(7) . . ?
C218 C217 C216 119.4(8) . . ?
C217 C218 C219 120.1(8) . . ?
C218 C219 C220 118.0(8) . . ?
N24 C220 C219 123.0(7) . . ?
N31 C301 C302 123.2(8) . . ?
C303 C302 C301 118.3(8) . . ?
C304 C303 C302 119.2(7) . . ?
C303 C304 C305 120.1(8) . . ?
N31 C305 C304 121.4(7) . . ?
N31 C305 C306 116.6(6) . . ?
C304 C305 C306 122.0(7) . . ?
N32 C306 C307 120.2(7) . . ?
N32 C306 C305 117.1(6) . . ?
C307 C306 C305 122.7(7) . . ?
C308 C307 C306 120.1(7) . . ?
C309 C308 C307 119.6(8) . . ?
C308 C309 C310 118.2(8) . . ?
N32 C310 C309 123.1(7) . . ?
N33 C311 C312 124.5(8) . . ?
C313 C312 C311 116.3(9) . . ?
C312 C313 C314 121.3(9) . . ?
C313 C314 C315 118.2(8) . . ?
N33 C315 C314 121.8(7) . . ?
N33 C315 C316 115.8(6) . . ?
C314 C315 C316 122.2(7) . . ?
N34 C316 C317 121.3(7) . . ?
N34 C316 C315 115.7(6) . . ?
C317 C316 C315 123.0(7) . . ?
C318 C317 C316 118.8(8) . . ?
C317 C318 C319 121.4(8) . . ?
C318 C319 C320 116.0(8) . . ?
N34 C320 C319 124.5(7) . . ?

loop_
_geom_bond_atom_site_label_1
_geom_bond_atom_site_label_2
_geom_bond_distance
_geom_bond_site_symmetry_2
_geom_bond_publ_flag
Mo1 C13 2.149(7) . ?
Mo1 C17 2.149(7) . ?
Mo1 C16 2.151(8) . ?
Mo1 C18 2.153(7) . ?
Mo1 C14 2.155(7) . ?
Mo1 C11 2.163(7) . ?
Mo1 C15 2.172(8) . ?
Mo1 C12 2.176(7) . ?
Mn2 N13 2.142(6) 3_556 ?
Mn2 N12 2.179(5) . ?
Mn2 N24 2.272(6) . ?
Mn2 N22 2.273(5) . ?
Mn2 N23 2.288(6) . ?
Mn2 N21 2.329(5) . ?
Mn3 N17 2.130(6) 3_556 ?
Mn3 N11 2.156(6) . ?
Mn3 N33 2.277(6) . ?
Mn3 N32 2.277(6) . ?
Mn3 N34 2.286(6) . ?
Mn3 N31 2.302(5) . ?
N11 C11 1.151(8) . ?
N12 C12 1.161(8) . ?
N13 C13 1.144(8) . ?
N13 Mn2 2.142(6) 3_556 ?
N14 C14 1.153(8) . ?
N15 C15 1.155(9) . ?
N16 C16 1.163(9) . ?
N17 C17 1.151(8) . ?
N17 Mn3 2.130(6) 3_556 ?
N18 C18 1.164(8) . ?
N21 C201 1.338(9) . ?
N21 C205 1.343(8) . ?
N22 C210 1.351(9) . ?
N22 C206 1.352(9) . ?
N23 C215 1.339(8) . ?
N23 C211 1.344(9) . ?
N24 C220 1.336(9) . ?
N24 C216 1.354(8) . ?
N31 C301 1.338(9) . ?
N31 C305 1.350(9) . ?
N32 C310 1.328(8) . ?
N32 C306 1.347(8) . ?
N33 C311 1.324(9) . ?
N33 C315 1.335(9) . ?
N34 C320 1.335(9) . ?
N34 C316 1.351(9) . ?
C201 C202 1.367(10) . ?
C202 C203 1.356(12) . ?
C203 C204 1.385(12) . ?
C204 C205 1.399(10) . ?
C205 C206 1.471(10) . ?
C206 C207 1.399(10) . ?
C207 C208 1.368(12) . ?
C208 C209 1.380(13) . ?
C209 C210 1.372(11) . ?
C211 C212 1.375(10) . ?
C212 C213 1.362(11) . ?
C213 C214 1.371(11) . ?
C214 C215 1.401(9) . ?
C215 C216 1.471(10) . ?
C216 C217 1.385(10) . ?
C217 C218 1.370(12) . ?
C218 C219 1.372(11) . ?
C219 C220 1.377(10) . ?
C301 C302 1.392(10) . ?
C302 C303 1.372(11) . ?
C303 C304 1.364(11) . ?
C304 C305 1.388(10) . ?
C305 C306 1.473(10) . ?
C306 C307 1.398(10) . ?
C307 C308 1.366(11) . ?
C308 C309 1.359(11) . ?
C309 C310 1.394(10) . ?
C311 C312 1.397(11) . ?
C312 C313 1.350(12) . ?
C313 C314 1.381(12) . ?
C314 C315 1.390(10) . ?
C315 C316 1.487(10) . ?
C316 C317 1.397(10) . ?
C317 C318 1.365(12) . ?
C318 C319 1.377(12) . ?
C319 C320 1.396(10) . ?

loop_
_geom_torsion_atom_site_label_1
_geom_torsion_atom_site_label_2
_geom_torsion_atom_site_label_3
_geom_torsion_atom_site_label_4
_geom_torsion
_geom_torsion_site_symmetry_1
_geom_torsion_site_symmetry_2
_geom_torsion_site_symmetry_3
_geom_torsion_site_symmetry_4
_geom_torsion_publ_flag
N17 Mn3 N11 C11 19.0(19) 3_556 . . . ?
N33 Mn3 N11 C11 -69(2) . . . . ?
N32 Mn3 N11 C11 107.6(18) . . . . ?
N34 Mn3 N11 C11 -91.3(19) . . . . ?
N31 Mn3 N11 C11 -178.0(18) . . . . ?
N13 Mn2 N12 C12 32(4) 3_556 . . . ?
N24 Mn2 N12 C12 -130(4) . . . . ?
N22 Mn2 N12 C12 142(4) . . . . ?
N23 Mn2 N12 C12 -59(4) . . . . ?
N21 Mn2 N12 C12 134(4) . . . . ?
N13 Mn2 N21 C201 -65.6(6) 3_556 . . . ?
N12 Mn2 N21 C201 -167.6(7) . . . . ?
N24 Mn2 N21 C201 95.3(6) . . . . ?
N22 Mn2 N21 C201 -176.4(6) . . . . ?
N23 Mn2 N21 C201 24.2(6) . . . . ?
N13 Mn2 N21 C205 121.3(5) 3_556 . . . ?
N12 Mn2 N21 C205 19.3(10) . . . . ?
N24 Mn2 N21 C205 -77.8(5) . . . . ?
N22 Mn2 N21 C205 10.4(5) . . . . ?
N23 Mn2 N21 C205 -148.9(5) . . . . ?
N13 Mn2 N22 C210 92.7(6) 3_556 . . . ?
N12 Mn2 N22 C210 0.7(6) . . . . ?
N24 Mn2 N22 C210 -93.9(6) . . . . ?
N23 Mn2 N22 C210 -138.9(5) . . . . ?
N21 Mn2 N22 C210 178.1(6) . . . . ?
N13 Mn2 N22 C206 -94.9(5) 3_556 . . . ?
N12 Mn2 N22 C206 173.0(5) . . . . ?
N24 Mn2 N22 C206 78.5(5) . . . . ?
N23 Mn2 N22 C206 33.5(7) . . . . ?
N21 Mn2 N22 C206 -9.6(5) . . . . ?
N13 Mn2 N23 C215 165.2(5) 3_556 . . . ?
N12 Mn2 N23 C215 -103.5(5) . . . . ?
N24 Mn2 N23 C215 -15.9(4) . . . . ?
N22 Mn2 N23 C215 32.4(7) . . . . ?
N21 Mn2 N23 C215 72.8(5) . . . . ?
N13 Mn2 N23 C211 -2.6(5) 3_556 . . . ?
N12 Mn2 N23 C211 88.7(5) . . . . ?
N24 Mn2 N23 C211 176.3(6) . . . . ?
N22 Mn2 N23 C211 -135.3(5) . . . . ?
N21 Mn2 N23 C211 -95.0(5) . . . . ?
N13 Mn2 N24 C220 -168.5(6) 3_556 . . . ?
N12 Mn2 N24 C220 -61.0(6) . . . . ?
N22 Mn2 N24 C220 30.8(6) . . . . ?
N23 Mn2 N24 C220 -171.9(6) . . . . ?
N21 Mn2 N24 C220 101.9(6) . . . . ?
N13 Mn2 N24 C216 18.8(9) 3_556 . . . ?
N12 Mn2 N24 C216 126.4(5) . . . . ?
N22 Mn2 N24 C216 -141.9(5) . . . . ?
N23 Mn2 N24 C216 15.5(5) . . . . ?
N21 Mn2 N24 C216 -70.7(5) . . . . ?
N17 Mn3 N31 C301 -171.0(6) 3_556 . . . ?
N11 Mn3 N31 C301 67.7(6) . . . . ?
N33 Mn3 N31 C301 -93.4(6) . . . . ?
N32 Mn3 N31 C301 175.7(6) . . . . ?
N34 Mn3 N31 C301 -21.7(6) . . . . ?
N17 Mn3 N31 C305 1.8(9) 3_556 . . . ?
N11 Mn3 N31 C305 -119.5(5) . . . . ?
N33 Mn3 N31 C305 79.4(5) . . . . ?
N32 Mn3 N31 C305 -11.5(5) . . . . ?
N34 Mn3 N31 C305 151.1(5) . . . . ?
N17 Mn3 N32 C310 6.6(6) 3_556 . . . ?
N11 Mn3 N32 C310 -83.2(6) . . . . ?
N33 Mn3 N32 C310 95.7(6) . . . . ?
N34 Mn3 N32 C310 141.6(6) . . . . ?
N31 Mn3 N32 C310 -177.9(6) . . . . ?
N17 Mn3 N32 C306 -162.2(5) 3_556 . . . ?
N11 Mn3 N32 C306 107.9(5) . . . . ?
N33 Mn3 N32 C306 -73.1(5) . . . . ?
N34 Mn3 N32 C306 -27.2(7) . . . . ?
N31 Mn3 N32 C306 13.3(5) . . . . ?
N17 Mn3 N33 C311 54.8(6) 3_556 . . . ?
N11 Mn3 N33 C311 143.5(7) . . . . ?
N32 Mn3 N33 C311 -33.7(6) . . . . ?
N34 Mn3 N33 C311 166.6(6) . . . . ?
N31 Mn3 N33 C311 -105.7(6) . . . . ?
N17 Mn3 N33 C315 -121.5(5) 3_556 . . . ?
N11 Mn3 N33 C315 -32.9(9) . . . . ?
N32 Mn3 N33 C315 149.9(5) . . . . ?
N34 Mn3 N33 C315 -9.8(5) . . . . ?
N31 Mn3 N33 C315 78.0(5) . . . . ?
N17 Mn3 N34 C320 -100.6(6) 3_556 . . . ?
N11 Mn3 N34 C320 -10.2(5) . . . . ?
N33 Mn3 N34 C320 177.5(6) . . . . ?
N32 Mn3 N34 C320 128.4(6) . . . . ?
N31 Mn3 N34 C320 90.2(5) . . . . ?
N17 Mn3 N34 C316 99.0(5) 3_556 . . . ?
N11 Mn3 N34 C316 -170.6(5) . . . . ?
N33 Mn3 N34 C316 17.1(5) . . . . ?
N32 Mn3 N34 C316 -32.0(7) . . . . ?
N31 Mn3 N34 C316 -70.2(5) . . . . ?
Mn3 N11 C11 Mo1 155(6) . . . . ?
C13 Mo1 C11 N11 106(8) . . . . ?
C17 Mo1 C11 N11 165(8) . . . . ?
C16 Mo1 C11 N11 -51(8) . . . . ?
C18 Mo1 C11 N11 -84(8) . . . . ?
C14 Mo1 C11 N11 26(8) . . . . ?
C15 Mo1 C11 N11 72(8) . . . . ?
C12 Mo1 C11 N11 -130(8) . . . . ?
Mn2 N12 C12 Mo1 114(22) . . . . ?
C13 Mo1 C12 N12 -129(22) . . . . ?
C17 Mo1 C12 N12 -72(22) . . . . ?
C16 Mo1 C12 N12 91(22) . . . . ?
C18 Mo1 C12 N12 14(22) . . . . ?
C14 Mo1 C12 N12 124(22) . . . . ?
C11 Mo1 C12 N12 169(22) . . . . ?
C15 Mo1 C12 N12 -30(23) . . . . ?
Mn2 N13 C13 Mo1 -20(25) 3_556 . . . ?
C17 Mo1 C13 N13 -77(24) . . . . ?
C16 Mo1 C13 N13 81(24) . . . . ?
C18 Mo1 C13 N13 -126(24) . . . . ?
C14 Mo1 C13 N13 128(24) . . . . ?
C11 Mo1 C13 N13 45(24) . . . . ?
C15 Mo1 C13 N13 -155(24) . . . . ?
C12 Mo1 C13 N13 -20(24) . . . . ?
C13 Mo1 C14 N14 -9(7) . . . . ?
C17 Mo1 C14 N14 -46(7) . . . . ?
C16 Mo1 C14 N14 143(7) . . . . ?
C18 Mo1 C14 N14 -150(7) . . . . ?
C11 Mo1 C14 N14 65(7) . . . . ?
C15 Mo1 C14 N14 -88(7) . . . . ?
C12 Mo1 C14 N14 110(7) . . . . ?
C13 Mo1 C15 N15 86(7) . . . . ?
C17 Mo1 C15 N15 13(7) . . . . ?
C16 Mo1 C15 N15 -132(7) . . . . ?
C18 Mo1 C15 N15 -76(7) . . . . ?
C14 Mo1 C15 N15 166(7) . . . . ?
C11 Mo1 C15 N15 119(7) . . . . ?
C12 Mo1 C15 N15 -29(7) . . . . ?
C13 Mo1 C16 N16 -67(7) . . . . ?
C17 Mo1 C16 N16 75(7) . . . . ?
C18 Mo1 C16 N16 130(7) . . . . ?
C14 Mo1 C16 N16 -115(7) . . . . ?
C11 Mo1 C16 N16 -32(7) . . . . ?
C15 Mo1 C16 N16 -176(7) . . . . ?
C12 Mo1 C16 N16 48(7) . . . . ?
Mn3 N17 C17 Mo1 168(10) 3_556 . . . ?
C13 Mo1 C17 N17 -40(11) . . . . ?
C16 Mo1 C17 N17 164(11) . . . . ?
C18 Mo1 C17 N17 112(11) . . . . ?
C14 Mo1 C17 N17 -1(11) . . . . ?
C11 Mo1 C17 N17 -100(11) . . . . ?
C15 Mo1 C17 N17 41(11) . . . . ?
C12 Mo1 C17 N17 -167(11) . . . . ?
C13 Mo1 C18 N18 54(20) . . . . ?
C17 Mo1 C18 N18 9(20) . . . . ?
C16 Mo1 C18 N18 -143(20) . . . . ?
C14 Mo1 C18 N18 149(20) . . . . ?
C11 Mo1 C18 N18 -111(20) . . . . ?
C15 Mo1 C18 N18 84(20) . . . . ?
C12 Mo1 C18 N18 -65(20) . . . . ?
C205 N21 C201 C202 2.9(11) . . . . ?
Mn2 N21 C201 C202 -170.1(6) . . . . ?
N21 C201 C202 C203 -1.3(13) . . . . ?
C201 C202 C203 C204 0.3(14) . . . . ?
C202 C203 C204 C205 -0.8(13) . . . . ?
C201 N21 C205 C204 -3.4(10) . . . . ?
Mn2 N21 C205 C204 170.2(6) . . . . ?
C201 N21 C205 C206 176.2(6) . . . . ?
Mn2 N21 C205 C206 -10.2(8) . . . . ?
C203 C204 C205 N21 2.4(12) . . . . ?
C203 C204 C205 C206 -177.1(7) . . . . ?
C210 N22 C206 C207 -0.4(11) . . . . ?
Mn2 N22 C206 C207 -173.0(6) . . . . ?
C210 N22 C206 C205 -179.4(6) . . . . ?
Mn2 N22 C206 C205 8.0(8) . . . . ?
N21 C205 C206 N22 1.7(9) . . . . ?
C204 C205 C206 N22 -178.7(7) . . . . ?
N21 C205 C206 C207 -177.3(7) . . . . ?
C204 C205 C206 C207 2.2(11) . . . . ?
N22 C206 C207 C208 -0.5(13) . . . . ?
C205 C206 C207 C208 178.5(8) . . . . ?
C206 C207 C208 C209 1.0(15) . . . . ?
C207 C208 C209 C210 -0.6(15) . . . . ?
C206 N22 C210 C209 0.8(11) . . . . ?
Mn2 N22 C210 C209 173.0(6) . . . . ?
C208 C209 C210 N22 -0.3(14) . . . . ?
C215 N23 C211 C212 0.2(10) . . . . ?
Mn2 N23 C211 C212 167.9(5) . . . . ?
N23 C211 C212 C213 -1.4(11) . . . . ?
C211 C212 C213 C214 1.1(12) . . . . ?
C212 C213 C214 C215 0.3(12) . . . . ?
C211 N23 C215 C214 1.3(10) . . . . ?
Mn2 N23 C215 C214 -167.2(5) . . . . ?
C211 N23 C215 C216 -177.0(6) . . . . ?
Mn2 N23 C215 C216 14.6(7) . . . . ?
C213 C214 C215 N23 -1.5(11) . . . . ?
C213 C214 C215 C216 176.6(7) . . . . ?
C220 N24 C216 C217 -4.9(10) . . . . ?
Mn2 N24 C216 C217 168.1(6) . . . . ?
C220 N24 C216 C215 173.2(6) . . . . ?
Mn2 N24 C216 C215 -13.7(8) . . . . ?
N23 C215 C216 N24 -0.6(9) . . . . ?
C214 C215 C216 N24 -178.8(6) . . . . ?
N23 C215 C216 C217 177.4(7) . . . . ?
C214 C215 C216 C217 -0.7(11) . . . . ?
N24 C216 C217 C218 4.0(12) . . . . ?
C215 C216 C217 C218 -174.0(8) . . . . ?
C216 C217 C218 C219 -0.5(14) . . . . ?
C217 C218 C219 C220 -1.8(14) . . . . ?
C216 N24 C220 C219 2.6(11) . . . . ?
Mn2 N24 C220 C219 -170.0(6) . . . . ?
C218 C219 C220 N24 0.8(13) . . . . ?
C305 N31 C301 C302 0.3(11) . . . . ?
Mn3 N31 C301 C302 173.0(6) . . . . ?
N31 C301 C302 C303 0.1(12) . . . . ?
C301 C302 C303 C304 -0.4(12) . . . . ?
C302 C303 C304 C305 0.3(12) . . . . ?
C301 N31 C305 C304 -0.4(10) . . . . ?
Mn3 N31 C305 C304 -173.8(5) . . . . ?
C301 N31 C305 C306 -177.8(6) . . . . ?
Mn3 N31 C305 C306 8.8(8) . . . . ?
C303 C304 C305 N31 0.1(11) . . . . ?
C303 C304 C305 C306 177.4(7) . . . . ?
C310 N32 C306 C307 -2.0(10) . . . . ?
Mn3 N32 C306 C307 167.5(5) . . . . ?
C310 N32 C306 C305 176.8(6) . . . . ?
Mn3 N32 C306 C305 -13.7(8) . . . . ?
N31 C305 C306 N32 3.2(9) . . . . ?
C304 C305 C306 N32 -174.2(7) . . . . ?
N31 C305 C306 C307 -178.0(7) . . . . ?
C304 C305 C306 C307 4.6(11) . . . . ?
N32 C306 C307 C308 2.5(11) . . . . ?
C305 C306 C307 C308 -176.3(7) . . . . ?
C306 C307 C308 C309 -1.4(12) . . . . ?
C307 C308 C309 C310 0.0(12) . . . . ?
C306 N32 C310 C309 0.5(11) . . . . ?
Mn3 N32 C310 C309 -168.1(5) . . . . ?
C308 C309 C310 N32 0.5(11) . . . . ?
C315 N33 C311 C312 0.1(12) . . . . ?
Mn3 N33 C311 C312 -176.2(7) . . . . ?
N33 C311 C312 C313 -0.7(14) . . . . ?
C311 C312 C313 C314 -0.3(15) . . . . ?
C312 C313 C314 C315 1.8(15) . . . . ?
C311 N33 C315 C314 1.5(11) . . . . ?
Mn3 N33 C315 C314 178.1(6) . . . . ?
C311 N33 C315 C316 -174.7(6) . . . . ?
Mn3 N33 C315 C316 1.9(8) . . . . ?
C313 C314 C315 N33 -2.5(13) . . . . ?
C313 C314 C315 C316 173.5(8) . . . . ?
C320 N34 C316 C317 -4.0(10) . . . . ?
Mn3 N34 C316 C317 157.6(6) . . . . ?
C320 N34 C316 C315 176.0(6) . . . . ?
Mn3 N34 C316 C315 -22.3(7) . . . . ?
N33 C315 C316 N34 13.7(9) . . . . ?
C314 C315 C316 N34 -162.4(7) . . . . ?
N33 C315 C316 C317 -166.2(7) . . . . ?
C314 C315 C316 C317 17.6(12) . . . . ?
N34 C316 C317 C318 3.6(12) . . . . ?
C315 C316 C317 C318 -176.4(8) . . . . ?
C316 C317 C318 C319 -1.2(14) . . . . ?
C317 C318 C319 C320 -0.6(13) . . . . ?
C316 N34 C320 C319 2.2(11) . . . . ?
Mn3 N34 C320 C319 -157.8(6) . . . . ?
C318 C319 C320 N34 0.1(12) . . . . ?
